data_4035801
loop_
_publ_author_name
'Sarkar, Tanumay'
'Pradhan, Sourav'
'Punniyamurthy, Tharmalingam'

_publ_section_title
;
 Ruthenium(II)-Catalyzed Positional Selective C-H Oxygenation of
 N-Aryl-2-pyrimidines.
;
_journal_issue 12
_journal_name_full 'The Journal of organic chemistry'
_journal_page_first 6444
_journal_page_last 6453
_journal_paper_doi 10.1021/acs.joc.8b00714
_journal_volume 83
_journal_year 2018
_chemical_formula_sum 'C17 H12 Cl N3 O2'
_chemical_formula_weight 325.75
_space_group_IT_number 14
_space_group_name_Hall '-P 2ybc'
_space_group_name_H-M_alt 'P 1 21/c 1'
_symmetry_cell_setting monoclinic
_symmetry_space_group_name_H-M 'P 1 21/c 1'
_atom_sites_solution_hydrogens geom
_atom_sites_solution_primary direct
_atom_sites_solution_secondary difmap
_audit_creation_method SHELXL-97
_cell_angle_alpha 90.00
_cell_angle_beta 90.144(4)
_cell_angle_gamma 90.00
_cell_formula_units_Z 4
_cell_length_a 17.1569(10)
_cell_length_b 7.1445(4)
_cell_length_c 12.2275(8)
_cell_measurement_reflns_used 5310
_cell_measurement_temperature 296(2)
_cell_measurement_theta_max 25.00
_cell_measurement_theta_min 1.67
_cell_volume 1498.81(16)
_computing_structure_refinement 'SHELXL-97 (Sheldrick, 1997)'
_computing_structure_solution 'SHELXS-97 (Sheldrick, 1990)'
_diffrn_ambient_temperature 296(2)
_diffrn_measured_fraction_theta_full 1.000
_diffrn_measured_fraction_theta_max 1.000
_diffrn_measurement_device_type 'CCD area detector'
_diffrn_measurement_method 'phi and omega scans'
_diffrn_radiation_monochromator graphite
_diffrn_radiation_source 'fine-focus sealed tube'
_diffrn_radiation_type MoK\a
_diffrn_radiation_wavelength 0.71073
_diffrn_reflns_av_R_equivalents 0.0285
_diffrn_reflns_av_sigmaI/netI 0.0212
_diffrn_reflns_limit_h_max 20
_diffrn_reflns_limit_h_min -20
_diffrn_reflns_limit_k_max 8
_diffrn_reflns_limit_k_min -8
_diffrn_reflns_limit_l_max 14
_diffrn_reflns_limit_l_min -14
_diffrn_reflns_number 15371
_diffrn_reflns_theta_full 25.00
_diffrn_reflns_theta_max 25.00
_diffrn_reflns_theta_min 2.37
_exptl_absorpt_coefficient_mu 0.268
_exptl_absorpt_correction_T_max 0.943
_exptl_absorpt_correction_T_min 0.918
_exptl_absorpt_correction_type multi-scan
_exptl_absorpt_process_details multiscan
_exptl_crystal_colour colourless
_exptl_crystal_density_diffrn 1.444
_exptl_crystal_density_method 'not measured'
_exptl_crystal_description rectangular
_exptl_crystal_F_000 672
_exptl_crystal_size_max 0.32
_exptl_crystal_size_mid 0.27
_exptl_crystal_size_min 0.22
_refine_diff_density_max 0.132
_refine_diff_density_min -0.205
_refine_diff_density_rms 0.042
_refine_ls_extinction_method none
_refine_ls_goodness_of_fit_ref 1.045
_refine_ls_hydrogen_treatment mixed
_refine_ls_matrix_type full
_refine_ls_number_parameters 212
_refine_ls_number_reflns 2648
_refine_ls_number_restraints 0
_refine_ls_restrained_S_all 1.045
_refine_ls_R_factor_all 0.0448
_refine_ls_R_factor_gt 0.0345
_refine_ls_shift/su_max 0.001
_refine_ls_shift/su_mean 0.000
_refine_ls_structure_factor_coef Fsqd
_refine_ls_weighting_details 'calc w=1/[\s^2^(Fo^2^)+(0.0477P)^2^+0.2585P] where P=(Fo^2^+2Fc^2^)/3'
_refine_ls_weighting_scheme calc
_refine_ls_wR_factor_gt 0.0873
_refine_ls_wR_factor_ref 0.0937
_reflns_number_gt 2129
_reflns_number_total 2648
_reflns_threshold_expression >2sigma(I)
_cod_data_source_file jo8b00714_si_002.cif
_cod_data_source_block ts-pyrcrys-1
_cod_depositor_comments
;
The following automatic conversions were performed:

data item '_symmetry_cell_setting' value 'Monoclinic' was changed to
'monoclinic' in accordance with the
/home/data/users/saulius/crontab/automatic-downloads/current/ACS/lib/dictionaries/cif_core.dic
dictionary named 'cif_core.dic' version 2.4.2 last updated on
2011-04-26.

Automatic conversion script
Id: cif_fix_values 6909 2019-04-08 15:41:33Z antanas 
;
_cod_original_sg_symbol_H-M 'P2(1)/c  '
_cod_database_code 4035801

loop_
_symmetry_equiv_pos_as_xyz
'x, y, z'
'-x, y+1/2, -z+1/2'
'-x, -y, -z'
'x, -y-1/2, z-1/2'

loop_
_atom_site_label
_atom_site_type_symbol
_atom_site_fract_x
_atom_site_fract_y
_atom_site_fract_z
_atom_site_U_iso_or_equiv
_atom_site_adp_type
_atom_site_occupancy
_atom_site_symmetry_multiplicity
_atom_site_calc_flag
_atom_site_refinement_flags
Cl1 Cl 1.14044(2) 0.28919(7) 1.03742(4) 0.06487(18) Uani 1 1 d .
O1 O 0.78859(6) 0.19768(16) 0.90588(8) 0.0473(3) Uani 1 1 d .
O2 O 0.83393(7) 0.25628(19) 1.07467(10) 0.0603(4) Uani 1 1 d .
C6 C 0.92417(9) 0.2008(2) 0.93150(12) 0.0398(4) Uani 1 1 d .
C1 C 0.98732(9) 0.2517(2) 0.99533(13) 0.0433(4) Uani 1 1 d .
H1 H 0.9796 0.2999 1.0651 0.052 Uiso 1 1 calc R
C2 C 1.06152(9) 0.2306(2) 0.95513(14) 0.0452(4) Uani 1 1 d .
C7 C 0.84600(9) 0.2221(2) 0.98098(13) 0.0423(4) Uani 1 1 d .
C5 C 0.93607(9) 0.1261(2) 0.82809(12) 0.0482(4) Uani 1 1 d .
H5 H 0.8938 0.0917 0.7847 0.058 Uiso 1 1 calc R
C3 C 1.07444(9) 0.1572(2) 0.85248(14) 0.0515(4) Uani 1 1 d .
H3 H 1.1248 0.1443 0.8257 0.062 Uiso 1 1 calc R
C4 C 1.01124(10) 0.1034(3) 0.79027(13) 0.0532(4) Uani 1 1 d .
H4 H 1.0193 0.0510 0.7216 0.064 Uiso 1 1 calc R
N2 N 0.60643(8) 0.7065(2) 0.80909(12) 0.0575(4) Uani 1 1 d .
N1 N 0.70160(8) 0.4766(2) 0.82996(12) 0.0532(4) Uani 1 1 d .
N3 N 0.73357(9) 0.7337(2) 0.73279(12) 0.0596(4) Uani 1 1 d .
C8 C 0.71102(8) 0.2070(2) 0.94245(13) 0.0428(4) Uani 1 1 d .
C13 C 0.66560(8) 0.3507(2) 0.90061(12) 0.0428(4) Uani 1 1 d .
C11 C 0.55840(10) 0.2210(3) 1.00074(14) 0.0541(5) Uani 1 1 d .
H11 H 0.5062 0.2254 1.0207 0.065 Uiso 1 1 calc R
C14 C 0.67805(9) 0.6460(2) 0.79001(12) 0.0454(4) Uani 1 1 d .
C12 C 0.58751(9) 0.3551(2) 0.93105(13) 0.0488(4) Uani 1 1 d .
H12 H 0.5550 0.4486 0.9043 0.059 Uiso 1 1 calc R
C9 C 0.68215(9) 0.0731(3) 1.01129(13) 0.0523(4) Uani 1 1 d .
H9 H 0.7142 -0.0220 1.0374 0.063 Uiso 1 1 calc R
C10 C 0.60493(10) 0.0810(3) 1.04138(14) 0.0567(5) Uani 1 1 d .
H10 H 0.5845 -0.0079 1.0889 0.068 Uiso 1 1 calc R
C17 C 0.59022(12) 0.8741(3) 0.76691(15) 0.0700(6) Uani 1 1 d .
H17 H 0.5407 0.9232 0.7781 0.084 Uiso 1 1 calc R
C15 C 0.71363(12) 0.8998(3) 0.69320(15) 0.0676(5) Uani 1 1 d .
H15 H 0.7503 0.9666 0.6531 0.081 Uiso 1 1 calc R
C16 C 0.64196(13) 0.9771(3) 0.70851(15) 0.0699(6) Uani 1 1 d .
H16 H 0.6291 1.0941 0.6805 0.084 Uiso 1 1 calc R
H1N H 0.7499(10) 0.451(2) 0.8137(13) 0.056(5) Uiso 1 1 d .

loop_
_atom_site_aniso_label
_atom_site_aniso_U_11
_atom_site_aniso_U_22
_atom_site_aniso_U_33
_atom_site_aniso_U_23
_atom_site_aniso_U_13
_atom_site_aniso_U_12
Cl1 0.0407(3) 0.0659(3) 0.0880(4) -0.0060(2) -0.0062(2) -0.0036(2)
O1 0.0347(6) 0.0576(7) 0.0497(6) 0.0039(5) 0.0001(5) 0.0059(5)
O2 0.0442(7) 0.0834(10) 0.0533(7) -0.0151(6) 0.0051(5) 0.0030(6)
C6 0.0389(8) 0.0327(8) 0.0477(8) 0.0052(7) 0.0020(7) 0.0054(6)
C1 0.0416(9) 0.0386(9) 0.0498(9) -0.0016(7) 0.0020(7) 0.0022(7)
C2 0.0391(9) 0.0368(9) 0.0598(10) 0.0075(7) -0.0003(7) 0.0012(7)
C7 0.0406(9) 0.0372(9) 0.0490(9) 0.0010(7) -0.0017(7) 0.0030(7)
C5 0.0479(9) 0.0519(11) 0.0447(8) 0.0050(8) -0.0027(7) 0.0046(8)
C3 0.0428(9) 0.0523(11) 0.0594(10) 0.0130(8) 0.0121(8) 0.0073(8)
C4 0.0536(10) 0.0619(12) 0.0441(9) 0.0056(8) 0.0083(7) 0.0112(9)
N2 0.0527(9) 0.0578(10) 0.0622(9) 0.0088(7) 0.0049(7) 0.0150(7)
N1 0.0359(7) 0.0549(9) 0.0688(9) 0.0164(7) 0.0085(7) 0.0069(7)
N3 0.0550(9) 0.0582(10) 0.0656(9) 0.0138(8) 0.0060(7) -0.0027(7)
C8 0.0337(8) 0.0464(10) 0.0483(8) -0.0008(7) -0.0008(6) -0.0003(7)
C13 0.0368(8) 0.0440(10) 0.0476(8) -0.0012(7) -0.0013(6) -0.0029(7)
C11 0.0383(9) 0.0599(12) 0.0640(11) -0.0057(9) 0.0057(8) -0.0112(8)
C14 0.0438(9) 0.0472(10) 0.0453(8) 0.0013(7) -0.0032(7) 0.0009(7)
C12 0.0346(8) 0.0494(10) 0.0625(10) -0.0008(8) -0.0002(7) 0.0016(7)
C9 0.0496(9) 0.0471(10) 0.0602(10) 0.0062(8) -0.0027(8) -0.0035(8)
C10 0.0527(10) 0.0543(11) 0.0631(10) 0.0063(9) 0.0035(8) -0.0145(9)
C17 0.0752(13) 0.0691(14) 0.0657(12) 0.0101(10) 0.0046(10) 0.0272(11)
C15 0.0803(14) 0.0586(13) 0.0639(12) 0.0130(10) 0.0057(10) -0.0068(11)
C16 0.0980(16) 0.0541(12) 0.0577(11) 0.0109(9) -0.0026(10) 0.0146(11)

loop_
_atom_type_symbol
_atom_type_description
_atom_type_scat_dispersion_real
_atom_type_scat_dispersion_imag
_atom_type_scat_source
C C 0.0033 0.0016 'International Tables Vol C Tables 4.2.6.8 and 6.1.1.4'
H H 0.0000 0.0000 'International Tables Vol C Tables 4.2.6.8 and 6.1.1.4'
N N 0.0061 0.0033 'International Tables Vol C Tables 4.2.6.8 and 6.1.1.4'
O O 0.0106 0.0060 'International Tables Vol C Tables 4.2.6.8 and 6.1.1.4'
Cl Cl 0.1484 0.1585 'International Tables Vol C Tables 4.2.6.8 and 6.1.1.4'

loop_
_geom_angle_atom_site_label_1
_geom_angle_atom_site_label_2
_geom_angle_atom_site_label_3
_geom_angle
C7 O1 C8 117.70(12)
C1 C6 C5 119.90(14)
C1 C6 C7 116.85(14)
C5 C6 C7 123.19(14)
C2 C1 C6 119.66(15)
C1 C2 C3 121.23(15)
C1 C2 Cl1 119.23(13)
C3 C2 Cl1 119.50(12)
O2 C7 O1 123.39(14)
O2 C7 C6 125.07(15)
O1 C7 C6 111.53(13)
C4 C5 C6 119.34(15)
C4 C3 C2 118.73(15)
C3 C4 C5 121.12(16)
C14 N2 C17 114.72(16)
C14 N1 C13 131.53(14)
C15 N3 C14 115.24(16)
C9 C8 C13 122.76(14)
C9 C8 O1 120.43(14)
C13 C8 O1 116.71(13)
C8 C13 C12 117.31(15)
C8 C13 N1 117.23(13)
C12 C13 N1 125.45(15)
C10 C11 C12 121.32(15)
N2 C14 N3 126.93(16)
N2 C14 N1 120.01(15)
N3 C14 N1 113.05(14)
C11 C12 C13 120.06(16)
C8 C9 C10 119.07(16)
C11 C10 C9 119.48(16)
N2 C17 C16 123.67(18)
N3 C15 C16 123.02(18)
C17 C16 C15 116.41(18)

loop_
_geom_bond_atom_site_label_1
_geom_bond_atom_site_label_2
_geom_bond_distance
Cl1 C2 1.7361(17)
O1 C7 1.3562(19)
O1 C8 1.4066(18)
O2 C7 1.1898(18)
C6 C1 1.382(2)
C6 C5 1.388(2)
C6 C7 1.481(2)
C1 C2 1.374(2)
C2 C3 1.379(2)
C5 C4 1.381(2)
C3 C4 1.378(2)
N2 C14 1.324(2)
N2 C17 1.333(2)
N1 C14 1.366(2)
N1 C13 1.393(2)
N3 C15 1.326(2)
N3 C14 1.339(2)
C8 C9 1.368(2)
C8 C13 1.386(2)
C13 C12 1.392(2)
C11 C10 1.372(2)
C11 C12 1.377(2)
C9 C10 1.377(2)
C17 C16 1.357(3)
C15 C16 1.361(3)
